data_7703550
loop_
_publ_author_name
'Su, Qian-Qian'
'Fan, Kun'
'Huang, Xin-Da'
'Xiang, Jing'
'Cheng, Shun-Cheung'
'Ko, Chi-Chiu'
'Zheng, Li-Min'
'Kurmoo, Mohamedally'
'Lau, Tai-Chu'

_publ_section_title
;
 Field-induced slow magnetic relaxation in low-spin S = 1/2 mononuclear
 osmium(v) complexes.
;
_journal_issue 13
_journal_name_full 'Dalton transactions (Cambridge, England : 2003)'
_journal_page_first 4084
_journal_page_last 4092
_journal_paper_doi 10.1039/d0dt00295j
_journal_volume 49
_journal_year 2020
_chemical_formula_sum 'C45 H37 N7 O4 Os P'
_chemical_formula_weight 960.98
_space_group_crystal_system triclinic
_space_group_IT_number 2
_space_group_name_Hall '-P 1'
_space_group_name_H-M_alt 'P -1'
_atom_sites_solution_hydrogens geom
_audit_creation_method SHELXL-2014/7
_audit_update_record
;
2019-07-27 deposited with the CCDC.	2020-02-17 downloaded from the CCDC.
;
_cell_angle_alpha 83.827(2)
_cell_angle_beta 83.232(2)
_cell_angle_gamma 79.233(2)
_cell_formula_units_Z 2
_cell_length_a 7.81300(10)
_cell_length_b 15.5610(3)
_cell_length_c 17.9993(5)
_cell_measurement_reflns_used 13069
_cell_measurement_temperature 100.00(10)
_cell_measurement_theta_max 27.7820
_cell_measurement_theta_min 3.8410
_cell_volume 2126.60(8)
_computing_cell_refinement 'CrysAlisPro 1.171.38.43f (Rigaku OD, 2015)'
_computing_data_collection 'CrysAlisPro 1.171.38.43f (Rigaku OD, 2015)'
_computing_data_reduction 'CrysAlisPro 1.171.38.43f (Rigaku OD, 2015)'
_computing_structure_refinement 'SHELXL-2014/7 (Sheldrick, 2014)'
_diffrn_ambient_temperature 100.00(10)
_diffrn_detector_area_resol_mean 5.2684
_diffrn_measured_fraction_theta_full 0.997
_diffrn_measured_fraction_theta_max 0.997
_diffrn_measurement_device_type 'SuperNova, Dual, Cu at zero, AtlasS2'
_diffrn_radiation_type MoK\a
_diffrn_radiation_wavelength 0.71073
_diffrn_reflns_av_R_equivalents 0.0545
_diffrn_reflns_av_unetI/netI 0.0485
_diffrn_reflns_Laue_measured_fraction_full 0.997
_diffrn_reflns_Laue_measured_fraction_max 0.997
_diffrn_reflns_limit_h_max 9
_diffrn_reflns_limit_h_min -9
_diffrn_reflns_limit_k_max 18
_diffrn_reflns_limit_k_min -18
_diffrn_reflns_limit_l_max 21
_diffrn_reflns_limit_l_min -21
_diffrn_reflns_number 31574
_diffrn_reflns_point_group_measured_fraction_full 0.997
_diffrn_reflns_point_group_measured_fraction_max 0.997
_diffrn_reflns_theta_full 25.006
_diffrn_reflns_theta_max 25.006
_diffrn_reflns_theta_min 3.335
_diffrn_source 'micro-focus sealed X-ray tube'
_exptl_absorpt_coefficient_mu 3.086
_exptl_absorpt_correction_T_max 1.00000
_exptl_absorpt_correction_T_min 0.78286
_exptl_absorpt_correction_type multi-scan
_exptl_absorpt_process_details sadabs
_exptl_crystal_colour white
_exptl_crystal_density_diffrn 1.501
_exptl_crystal_description block
_exptl_crystal_F_000 958
_exptl_crystal_size_max 0.080
_exptl_crystal_size_mid 0.070
_exptl_crystal_size_min 0.070
_refine_diff_density_max 1.505
_refine_diff_density_min -1.048
_refine_diff_density_rms 0.123
_refine_ls_extinction_method none
_refine_ls_goodness_of_fit_ref 0.786
_refine_ls_hydrogen_treatment constr
_refine_ls_matrix_type full
_refine_ls_number_parameters 523
_refine_ls_number_reflns 7482
_refine_ls_number_restraints 1584
_refine_ls_restrained_S_all 0.716
_refine_ls_R_factor_all 0.0435
_refine_ls_R_factor_gt 0.0384
_refine_ls_shift/su_max 0.002
_refine_ls_shift/su_mean 0.000
_refine_ls_structure_factor_coef Fsqd
_refine_ls_weighting_details 'w=1/[\s^2^(Fo^2^)+(0.0503P)^2^+39.1728P] where P=(Fo^2^+2Fc^2^)/3'
_refine_ls_weighting_scheme calc
_refine_ls_wR_factor_gt 0.1022
_refine_ls_wR_factor_ref 0.1055
_reflns_Friedel_coverage 0.000
_reflns_number_gt 6883
_reflns_number_total 7482
_reflns_threshold_expression 'I > 2\s(I)'
_cod_data_source_file d0dt00295j2.cif
_cod_data_source_block 207-28_sq
_cod_depositor_comments 'Adding full bibliography for 7703550--7703551.cif.'
_cod_database_code 7703550
_shelx_shelxl_version_number 2014/7
_shelx_space_group_comment
;
The symmetry employed for this shelxl refinement is uniquely defined
by the following loop, which should always be used as a source of
symmetry information in preference to the above space-group names.
They are only intended as comments.
;
_shelx_estimated_absorpt_t_min 0.790
_shelx_estimated_absorpt_t_max 0.813

loop_
_space_group_symop_operation_xyz
'x, y, z'
'-x, -y, -z'

loop_
_atom_site_label
_atom_site_type_symbol
_atom_site_fract_x
_atom_site_fract_y
_atom_site_fract_z
_atom_site_U_iso_or_equiv
_atom_site_adp_type
_atom_site_occupancy
_atom_site_site_symmetry_order
_atom_site_calc_flag
_atom_site_refinement_flags_posn
_atom_site_refinement_flags_adp
_atom_site_refinement_flags_occupancy
_atom_site_disorder_assembly
_atom_site_disorder_group
Os1 Os 0.63900(3) 0.74611(2) 0.69315(2) 0.01516(9) Uani 1 1 d . U . . .
P1 P 0.5981(2) 0.21424(11) 0.75997(9) 0.0197(3) Uani 1 1 d . U . . .
C1 C 0.7850(8) 0.6686(4) 0.6122(4) 0.0194(13) Uani 1 1 d . U . . .
C2 C 0.6734(8) 0.8563(4) 0.6275(3) 0.0179(12) Uani 1 1 d . U . . .
C3 C 0.5182(8) 0.8220(4) 0.7777(4) 0.0188(12) Uani 1 1 d . U . . .
C4 C 0.1823(8) 0.7447(5) 0.5885(4) 0.0238(14) Uani 1 1 d . U . . .
H4A H 0.0626 0.7539 0.6118 0.029 Uiso 1 1 calc R U . . .
H4B H 0.2252 0.6820 0.5891 0.029 Uiso 1 1 calc R U . . .
C5 C 0.1894(9) 0.7866(5) 0.5083(4) 0.0258(14) Uani 1 1 d . U . . .
H5A H 0.1151 0.7616 0.4802 0.031 Uiso 1 1 calc R U . . .
H5B H 0.3084 0.7741 0.4846 0.031 Uiso 1 1 calc R U . . .
C6 C 0.1291(9) 0.8850(5) 0.5065(4) 0.0272(15) Uani 1 1 d . U . . .
H6A H 0.0063 0.8974 0.5254 0.033 Uiso 1 1 calc R U . . .
H6B H 0.1410 0.9107 0.4551 0.033 Uiso 1 1 calc R U . . .
C7 C 0.2355(9) 0.9264(5) 0.5539(4) 0.0251(14) Uani 1 1 d . U . . .
H7A H 0.3548 0.9220 0.5306 0.030 Uiso 1 1 calc R U . . .
H7B H 0.1860 0.9882 0.5561 0.030 Uiso 1 1 calc R U . . .
C8 C 0.2363(9) 0.8814(4) 0.6334(4) 0.0242(13) Uani 1 1 d . U . . .
H8A H 0.3153 0.9043 0.6607 0.029 Uiso 1 1 calc R U . . .
H8B H 0.1198 0.8932 0.6597 0.029 Uiso 1 1 calc R U . . .
C9 C 0.9323(7) 0.7182(4) 0.7969(3) 0.0136(11) Uani 1 1 d . U . . .
C10 C 1.0864(8) 0.7447(4) 0.8136(3) 0.0185(12) Uani 1 1 d . U . . .
H10 H 1.1392 0.7827 0.7788 0.022 Uiso 1 1 calc R U . . .
C11 C 1.1603(8) 0.7164(4) 0.8790(3) 0.0176(12) Uani 1 1 d . U . . .
H11 H 1.2606 0.7353 0.8891 0.021 Uiso 1 1 calc R U . . .
C12 C 1.0808(8) 0.6584(4) 0.9299(3) 0.0165(12) Uani 1 1 d . U . . .
C13 C 0.9315(8) 0.6296(4) 0.9164(3) 0.0158(12) Uani 1 1 d . U . . .
H13 H 0.8822 0.5905 0.9515 0.019 Uiso 1 1 calc R U . . .
C14 C 0.8546(8) 0.6593(4) 0.8500(3) 0.0150(11) Uani 1 1 d . U . . .
C15 C 0.7068(7) 0.6237(4) 0.8355(3) 0.0150(11) Uani 1 1 d . U . . .
C16 C 0.5125(7) 0.5387(4) 0.8595(3) 0.0161(12) Uani 1 1 d . U . . .
C17 C 0.4113(8) 0.4779(4) 0.8928(4) 0.0203(13) Uani 1 1 d . U . . .
H17 H 0.4230 0.4513 0.9412 0.024 Uiso 1 1 calc R U . . .
C18 C 0.2913(8) 0.4598(4) 0.8482(4) 0.0238(14) Uani 1 1 d . U . . .
H18 H 0.2174 0.4206 0.8676 0.029 Uiso 1 1 calc R U . . .
C19 C 0.2784(8) 0.4986(4) 0.7754(4) 0.0250(14) Uani 1 1 d . U . . .
H19 H 0.1985 0.4833 0.7471 0.030 Uiso 1 1 calc R U . . .
C20 C 0.3811(8) 0.5599(4) 0.7434(4) 0.0211(13) Uani 1 1 d . U . . .
H20 H 0.3715 0.5860 0.6947 0.025 Uiso 1 1 calc R U . . .
C21 C 0.4984(7) 0.5794(4) 0.7884(3) 0.0155(11) Uani 1 1 d . U . . .
C22 C 0.8045(10) 0.4148(5) 0.6447(4) 0.0295(15) Uani 1 1 d . U . . .
H22 H 0.8178 0.4386 0.5952 0.035 Uiso 1 1 calc R U . . .
C23 C 0.8734(8) 0.4487(4) 0.7003(4) 0.0232(13) Uani 1 1 d . U . . .
H23 H 0.9346 0.4949 0.6877 0.028 Uiso 1 1 calc R U . . .
C24 C 0.8527(8) 0.4151(4) 0.7737(4) 0.0209(13) Uani 1 1 d . U . . .
H24 H 0.8997 0.4385 0.8105 0.025 Uiso 1 1 calc R U . . .
C25 C 0.7620(8) 0.3465(4) 0.7932(4) 0.0220(13) Uani 1 1 d . U . . .
H25 H 0.7460 0.3243 0.8431 0.026 Uiso 1 1 calc R U . . .
C26 C 0.6944(9) 0.3106(4) 0.7375(4) 0.0217(13) Uani 1 1 d . U . . .
C27 C 0.7164(9) 0.3457(5) 0.6632(4) 0.0266(14) Uani 1 1 d . U . . .
H27 H 0.6712 0.3222 0.6260 0.032 Uiso 1 1 calc R U . . .
C28 C 0.3497(9) 0.2723(5) 0.6606(4) 0.0282(14) Uani 1 1 d . U . . .
H28 H 0.3310 0.3248 0.6832 0.034 Uiso 1 1 calc R U . . .
C29 C 0.4747(8) 0.2024(4) 0.6855(3) 0.0196(12) Uani 1 1 d . U . . .
C30 C 0.5029(8) 0.1235(4) 0.6516(4) 0.0213(13) Uani 1 1 d . U . . .
H30 H 0.5853 0.0760 0.6677 0.026 Uiso 1 1 calc R U . . .
C31 C 0.4041(8) 0.1180(5) 0.5932(4) 0.0248(14) Uani 1 1 d . U . . .
H31 H 0.4218 0.0661 0.5699 0.030 Uiso 1 1 calc R U . . .
C32 C 0.2820(9) 0.1871(5) 0.5694(4) 0.0300(15) Uani 1 1 d . U . . .
H32 H 0.2177 0.1818 0.5304 0.036 Uiso 1 1 calc R U . . .
C33 C 0.2538(9) 0.2649(5) 0.6032(4) 0.0291(15) Uani 1 1 d . U . . .
H33 H 0.1703 0.3119 0.5872 0.035 Uiso 1 1 calc R U . . .
C34 C 0.4565(9) 0.2166(4) 0.8470(4) 0.0267(14) Uani 1 1 d . U . . .
C35 C 0.5329(9) 0.2067(5) 0.9143(4) 0.0279(14) Uani 1 1 d . U . . .
H35 H 0.6534 0.2020 0.9140 0.033 Uiso 1 1 calc R U . . .
C36 C 0.4267(10) 0.2037(5) 0.9819(4) 0.0327(16) Uani 1 1 d . U . . .
H36 H 0.4761 0.1983 1.0271 0.039 Uiso 1 1 calc R U . . .
C37 C 0.2508(10) 0.2089(5) 0.9821(4) 0.0366(17) Uani 1 1 d . U . . .
H37 H 0.1810 0.2047 1.0275 0.044 Uiso 1 1 calc R U . . .
C38 C 0.1759(10) 0.2202(5) 0.9155(5) 0.0406(18) Uani 1 1 d . U . . .
H38 H 0.0553 0.2251 0.9162 0.049 Uiso 1 1 calc R U . . .
C39 C 0.2778(9) 0.2243(5) 0.8478(4) 0.0291(15) Uani 1 1 d . U . . .
H39 H 0.2263 0.2323 0.8030 0.035 Uiso 1 1 calc R U . . .
C40 C 0.7714(9) 0.1217(4) 0.7722(4) 0.0230(13) Uani 1 1 d . U . . .
C41 C 0.9458(9) 0.1289(5) 0.7505(4) 0.0279(14) Uani 1 1 d . U . . .
H41 H 0.9736 0.1813 0.7266 0.033 Uiso 1 1 calc R U . . .
C42 C 1.0765(9) 0.0584(5) 0.7644(4) 0.0327(16) Uani 1 1 d . U . . .
H42 H 1.1928 0.0631 0.7499 0.039 Uiso 1 1 calc R U . . .
C43 C 1.0353(9) -0.0190(5) 0.7999(4) 0.0324(16) Uani 1 1 d . U . . .
H43 H 1.1242 -0.0656 0.8115 0.039 Uiso 1 1 calc R U . . .
C44 C 0.8622(10) -0.0275(5) 0.8184(4) 0.0365(17) Uani 1 1 d . U . . .
H44 H 0.8349 -0.0813 0.8391 0.044 Uiso 1 1 calc R U . . .
C45 C 0.7297(9) 0.0429(5) 0.8062(4) 0.0319(15) Uani 1 1 d . U . . .
H45 H 0.6136 0.0377 0.8207 0.038 Uiso 1 1 calc R U . . .
N1 N 0.6897(7) 0.9213(4) 0.5926(3) 0.0228(12) Uani 1 1 d . U . . .
N2 N 0.8687(8) 0.6258(4) 0.5685(3) 0.0315(14) Uani 1 1 d . U . . .
N3 N 0.4575(8) 0.8636(4) 0.8268(3) 0.0307(14) Uani 1 1 d . U . . .
N4 N 0.6234(6) 0.6362(3) 0.7751(3) 0.0142(10) Uani 1 1 d . U . . .
N5 N 0.4342(7) 0.7432(4) 0.6519(3) 0.0207(11) Uani 1 1 d . U . . .
N6 N 0.2934(7) 0.7859(4) 0.6303(3) 0.0198(11) Uani 1 1 d . U . . .
N7 N 1.1523(7) 0.6293(4) 1.0004(3) 0.0214(11) Uani 1 1 d . U . . .
O1 O 0.8736(5) 0.7495(3) 0.7325(2) 0.0177(9) Uani 1 1 d . U . . .
O2 O 0.6451(5) 0.5660(3) 0.8889(2) 0.0168(9) Uani 1 1 d . U . . .
O3 O 1.0780(6) 0.5813(3) 1.0471(2) 0.0260(10) Uani 1 1 d . U . . .
O4 O 1.2896(7) 0.6531(3) 1.0111(3) 0.0329(12) Uani 1 1 d . U . . .

loop_
_atom_site_aniso_label
_atom_site_aniso_U_11
_atom_site_aniso_U_22
_atom_site_aniso_U_33
_atom_site_aniso_U_23
_atom_site_aniso_U_13
_atom_site_aniso_U_12
Os1 0.01778(13) 0.01507(14) 0.01354(13) 0.00399(9) -0.00524(9) -0.00588(9)
P1 0.0223(8) 0.0177(8) 0.0201(8) -0.0008(7) -0.0048(6) -0.0049(6)
C1 0.025(3) 0.017(3) 0.017(3) 0.006(3) -0.005(3) -0.007(2)
C2 0.017(3) 0.023(3) 0.015(3) -0.003(3) -0.008(2) -0.001(2)
C3 0.017(3) 0.018(3) 0.021(3) 0.006(2) -0.006(2) -0.004(2)
C4 0.020(3) 0.026(3) 0.028(3) -0.001(3) -0.005(3) -0.010(3)
C5 0.021(3) 0.038(4) 0.019(3) -0.005(3) -0.009(3) -0.003(3)
C6 0.020(3) 0.037(4) 0.023(3) 0.005(3) -0.006(3) -0.004(3)
C7 0.021(3) 0.027(3) 0.026(3) 0.003(3) -0.010(3) -0.002(3)
C8 0.024(3) 0.025(3) 0.024(3) 0.000(3) -0.004(3) -0.005(3)
C9 0.017(3) 0.010(3) 0.014(3) -0.001(2) -0.001(2) -0.001(2)
C10 0.021(3) 0.017(3) 0.019(3) 0.001(2) -0.003(2) -0.007(2)
C11 0.017(3) 0.016(3) 0.020(3) -0.004(2) -0.004(2) -0.002(2)
C12 0.018(3) 0.016(3) 0.015(3) -0.001(2) -0.006(2) 0.002(2)
C13 0.020(3) 0.015(3) 0.014(3) -0.001(2) -0.001(2) -0.007(2)
C14 0.018(3) 0.012(3) 0.015(3) -0.001(2) -0.004(2) 0.001(2)
C15 0.015(2) 0.011(3) 0.017(3) 0.003(2) 0.000(2) 0.000(2)
C16 0.015(3) 0.012(3) 0.020(3) -0.001(2) -0.003(2) 0.001(2)
C17 0.018(3) 0.015(3) 0.027(3) -0.001(2) 0.003(2) -0.002(2)
C18 0.017(3) 0.019(3) 0.035(3) -0.001(3) 0.001(3) -0.006(2)
C19 0.021(3) 0.020(3) 0.035(4) -0.004(3) -0.005(3) -0.005(3)
C20 0.020(3) 0.017(3) 0.027(3) -0.002(2) -0.004(2) -0.004(2)
C21 0.015(2) 0.011(3) 0.022(3) 0.001(2) -0.005(2) -0.006(2)
C22 0.040(4) 0.033(4) 0.016(3) 0.003(3) -0.001(3) -0.013(3)
C23 0.026(3) 0.014(3) 0.029(3) 0.004(3) -0.003(3) -0.006(2)
C24 0.021(3) 0.018(3) 0.024(3) -0.005(2) -0.004(2) -0.003(2)
C25 0.024(3) 0.020(3) 0.021(3) -0.001(2) -0.002(2) -0.001(2)
C26 0.029(3) 0.018(3) 0.019(3) -0.003(2) -0.001(2) -0.005(2)
C27 0.036(3) 0.025(3) 0.021(3) -0.004(3) -0.006(3) -0.009(3)
C28 0.034(3) 0.026(3) 0.023(3) -0.006(3) -0.004(3) -0.001(3)
C29 0.021(3) 0.024(3) 0.016(3) -0.001(2) -0.004(2) -0.007(2)
C30 0.022(3) 0.021(3) 0.021(3) 0.000(2) 0.001(2) -0.008(2)
C31 0.024(3) 0.031(4) 0.022(3) -0.010(3) 0.004(3) -0.009(3)
C32 0.027(3) 0.043(4) 0.022(3) -0.008(3) -0.002(3) -0.009(3)
C33 0.031(3) 0.033(4) 0.022(3) -0.001(3) -0.007(3) -0.001(3)
C34 0.037(3) 0.021(3) 0.024(3) -0.006(3) -0.004(3) -0.008(3)
C35 0.031(3) 0.031(3) 0.024(3) 0.001(3) -0.005(3) -0.011(3)
C36 0.051(4) 0.026(4) 0.024(3) -0.004(3) -0.008(3) -0.010(3)
C37 0.043(4) 0.033(4) 0.028(4) -0.008(3) 0.007(3) 0.003(3)
C38 0.032(4) 0.042(4) 0.042(4) -0.008(3) 0.005(3) 0.009(3)
C39 0.033(3) 0.028(3) 0.024(3) -0.008(3) -0.003(3) 0.003(3)
C40 0.026(3) 0.021(3) 0.023(3) 0.001(2) -0.007(2) -0.006(2)
C41 0.028(3) 0.022(3) 0.033(3) -0.002(3) 0.002(3) -0.008(3)
C42 0.023(3) 0.031(4) 0.045(4) -0.010(3) 0.000(3) -0.006(3)
C43 0.028(3) 0.032(4) 0.034(4) -0.008(3) -0.005(3) 0.006(3)
C44 0.035(4) 0.026(4) 0.041(4) 0.007(3) 0.001(3) 0.004(3)
C45 0.021(3) 0.030(3) 0.041(4) 0.010(3) -0.001(3) -0.004(3)
N1 0.023(3) 0.022(3) 0.022(3) 0.006(2) -0.003(2) -0.007(2)
N2 0.040(3) 0.027(3) 0.025(3) 0.002(3) 0.004(3) -0.008(3)
N3 0.030(3) 0.033(3) 0.027(3) -0.003(3) -0.004(3) 0.000(3)
N4 0.015(2) 0.011(2) 0.017(2) 0.0000(18) -0.0025(18) -0.0037(18)
N5 0.020(2) 0.021(3) 0.021(3) 0.004(2) -0.006(2) -0.004(2)
N6 0.019(2) 0.024(3) 0.017(2) 0.002(2) -0.005(2) -0.005(2)
N7 0.025(3) 0.019(3) 0.021(3) -0.001(2) -0.009(2) -0.002(2)
O1 0.0153(19) 0.021(2) 0.017(2) 0.0059(17) -0.0053(16) -0.0065(16)
O2 0.019(2) 0.018(2) 0.0121(19) 0.0048(16) 0.0013(16) -0.0065(16)
O3 0.035(3) 0.026(3) 0.019(2) 0.004(2) -0.010(2) -0.009(2)
O4 0.036(3) 0.037(3) 0.032(3) 0.005(2) -0.019(2) -0.017(2)

loop_
_atom_type_symbol
_atom_type_description
_atom_type_scat_dispersion_real
_atom_type_scat_dispersion_imag
_atom_type_scat_source
C C 0.0033 0.0016 'International Tables Vol C Tables 4.2.6.8 and 6.1.1.4'
H H 0.0000 0.0000 'International Tables Vol C Tables 4.2.6.8 and 6.1.1.4'
N N 0.0061 0.0033 'International Tables Vol C Tables 4.2.6.8 and 6.1.1.4'
O O 0.0106 0.0060 'International Tables Vol C Tables 4.2.6.8 and 6.1.1.4'
P P 0.1023 0.0942 'International Tables Vol C Tables 4.2.6.8 and 6.1.1.4'
Os Os -1.2165 7.6030 'International Tables Vol C Tables 4.2.6.8 and 6.1.1.4'

loop_
_geom_angle_atom_site_label_1
_geom_angle_atom_site_label_2
_geom_angle_atom_site_label_3
_geom_angle
_geom_angle_site_symmetry_1
_geom_angle_site_symmetry_3
_geom_angle_publ_flag
N5 Os1 C2 91.2(2) . . ?
N5 Os1 O1 176.6(2) . . ?
C2 Os1 O1 86.8(2) . . ?
N5 Os1 C3 94.9(2) . . ?
C2 Os1 C3 89.5(2) . . ?
O1 Os1 C3 87.9(2) . . ?
N5 Os1 C1 90.9(2) . . ?
C2 Os1 C1 90.8(2) . . ?
O1 Os1 C1 86.3(2) . . ?
C3 Os1 C1 174.2(2) . . ?
N5 Os1 N4 96.5(2) . . ?
C2 Os1 N4 171.2(2) . . ?
O1 Os1 N4 85.69(17) . . ?
C3 Os1 N4 85.6(2) . . ?
C1 Os1 N4 93.4(2) . . ?
C29 P1 C26 108.9(3) . . ?
C29 P1 C40 111.1(3) . . ?
C26 P1 C40 108.1(3) . . ?
C29 P1 C34 109.0(3) . . ?
C26 P1 C34 113.2(3) . . ?
C40 P1 C34 106.4(3) . . ?
N2 C1 Os1 178.4(6) . . ?
N1 C2 Os1 177.0(6) . . ?
N3 C3 Os1 176.8(6) . . ?
N6 C4 C5 108.0(5) . . ?
C4 C5 C6 110.8(6) . . ?
C5 C6 C7 111.3(5) . . ?
C8 C7 C6 111.3(6) . . ?
N6 C8 C7 109.6(5) . . ?
O1 C9 C10 117.0(5) . . ?
O1 C9 C14 124.8(5) . . ?
C10 C9 C14 118.2(5) . . ?
C11 C10 C9 122.5(6) . . ?
C10 C11 C12 117.9(6) . . ?
C13 C12 C11 122.3(6) . . ?
C13 C12 N7 118.3(5) . . ?
C11 C12 N7 119.3(5) . . ?
C12 C13 C14 119.8(6) . . ?
C13 C14 C9 119.3(5) . . ?
C13 C14 C15 118.3(5) . . ?
C9 C14 C15 122.2(5) . . ?
N4 C15 O2 113.3(5) . . ?
N4 C15 C14 128.9(5) . . ?
O2 C15 C14 117.7(5) . . ?
C21 C16 O2 108.4(5) . . ?
C21 C16 C17 124.2(6) . . ?
O2 C16 C17 127.3(6) . . ?
C18 C17 C16 114.7(6) . . ?
C17 C18 C19 121.9(6) . . ?
C18 C19 C20 122.3(6) . . ?
C21 C20 C19 116.0(6) . . ?
C16 C21 C20 120.9(6) . . ?
C16 C21 N4 107.2(5) . . ?
C20 C21 N4 131.9(6) . . ?
C23 C22 C27 119.5(6) . . ?
C24 C23 C22 120.9(6) . . ?
C23 C24 C25 120.1(6) . . ?
C24 C25 C26 119.7(6) . . ?
C27 C26 C25 119.4(6) . . ?
C27 C26 P1 120.1(5) . . ?
C25 C26 P1 120.2(5) . . ?
C22 C27 C26 120.4(6) . . ?
C33 C28 C29 120.9(7) . . ?
C30 C29 C28 119.6(6) . . ?
C30 C29 P1 120.5(5) . . ?
C28 C29 P1 119.8(5) . . ?
C29 C30 C31 118.2(6) . . ?
C32 C31 C30 121.4(6) . . ?
C31 C32 C33 120.2(6) . . ?
C28 C33 C32 119.6(7) . . ?
C39 C34 C35 120.1(7) . . ?
C39 C34 P1 121.4(5) . . ?
C35 C34 P1 118.4(5) . . ?
C34 C35 C36 119.2(7) . . ?
C37 C36 C35 120.3(7) . . ?
C36 C37 C38 120.2(7) . . ?
C37 C38 C39 120.7(7) . . ?
C38 C39 C34 119.5(7) . . ?
C45 C40 C41 120.0(6) . . ?
C45 C40 P1 118.8(5) . . ?
C41 C40 P1 121.1(5) . . ?
C42 C41 C40 119.9(7) . . ?
C41 C42 C43 120.1(7) . . ?
C42 C43 C44 120.1(7) . . ?
C45 C44 C43 120.5(7) . . ?
C44 C45 C40 119.3(7) . . ?
C15 N4 C21 105.3(5) . . ?
C15 N4 Os1 122.7(4) . . ?
C21 N4 Os1 130.0(4) . . ?
N6 N5 Os1 146.9(5) . . ?
N5 N6 C8 124.6(5) . . ?
N5 N6 C4 120.8(5) . . ?
C8 N6 C4 114.0(5) . . ?
O3 N7 O4 122.4(5) . . ?
O3 N7 C12 119.6(5) . . ?
O4 N7 C12 117.9(5) . . ?
C9 O1 Os1 130.2(4) . . ?
C15 O2 C16 105.8(5) . . ?

loop_
_geom_bond_atom_site_label_1
_geom_bond_atom_site_label_2
_geom_bond_distance
_geom_bond_site_symmetry_2
_geom_bond_publ_flag
Os1 N5 1.852(5) . ?
Os1 C2 2.017(7) . ?
Os1 O1 2.053(4) . ?
Os1 C3 2.057(7) . ?
Os1 C1 2.086(7) . ?
Os1 N4 2.147(5) . ?
P1 C29 1.785(6) . ?
P1 C26 1.788(7) . ?
P1 C40 1.797(7) . ?
P1 C34 1.808(7) . ?
C1 N2 1.148(9) . ?
C2 N1 1.152(8) . ?
C3 N3 1.155(9) . ?
C4 N6 1.482(8) . ?
C4 C5 1.518(9) . ?
C5 C6 1.513(10) . ?
C6 C7 1.524(9) . ?
C7 C8 1.524(9) . ?
C8 N6 1.474(8) . ?
C9 O1 1.308(7) . ?
C9 C10 1.417(8) . ?
C9 C14 1.415(8) . ?
C10 C11 1.365(9) . ?
C11 C12 1.392(9) . ?
C12 C13 1.380(8) . ?
C12 N7 1.442(8) . ?
C13 C14 1.397(8) . ?
C14 C15 1.432(8) . ?
C15 N4 1.311(8) . ?
C15 O2 1.351(7) . ?
C16 C21 1.372(9) . ?
C16 O2 1.370(7) . ?
C16 C17 1.388(9) . ?
C17 C18 1.389(9) . ?
C18 C19 1.389(10) . ?
C19 C20 1.393(9) . ?
C20 C21 1.387(9) . ?
C21 N4 1.419(7) . ?
C22 C23 1.385(10) . ?
C22 C27 1.374(10) . ?
C23 C24 1.370(9) . ?
C24 C25 1.382(9) . ?
C25 C26 1.397(9) . ?
C26 C27 1.392(9) . ?
C28 C33 1.371(10) . ?
C28 C29 1.393(9) . ?
C29 C30 1.398(9) . ?
C30 C31 1.394(9) . ?
C31 C32 1.365(10) . ?
C32 C33 1.382(10) . ?
C34 C39 1.377(10) . ?
C34 C35 1.394(10) . ?
C35 C36 1.391(10) . ?
C36 C37 1.361(11) . ?
C37 C38 1.375(11) . ?
C38 C39 1.378(11) . ?
C40 C45 1.388(10) . ?
C40 C41 1.394(9) . ?
C41 C42 1.375(10) . ?
C42 C43 1.376(11) . ?
C43 C44 1.382(11) . ?
C44 C45 1.378(10) . ?
N5 N6 1.256(7) . ?
N7 O3 1.230(7) . ?
N7 O4 1.240(7) . ?
